data_4125606
loop_
_publ_author_name
'Xin, Bruce S.'
'Sato, Naomasa'
'Tanna, Akio'
'Oishi, Yasuo'
'Konishi, Yohei'
'Shimizu, Fumihiko'

_publ_section_title
;
 Nickel Catalyzed Copolymerization of Ethylene and Alkyl Acrylates.
;
_journal_name_full 'Journal of the American Chemical Society'
_journal_paper_doi 10.1021/jacs.6b13051
_journal_year 2017
_chemical_formula_moiety 'C34 H30 F5 Ni O3 P'
_chemical_formula_sum 'C34 H30 F5 Ni O3 P'
_chemical_formula_weight 671.26
_chemical_name_systematic
;
 ?
;
_space_group_IT_number 15
_symmetry_cell_setting monoclinic
_symmetry_space_group_name_Hall '-C 2yc'
_symmetry_space_group_name_H-M 'C 1 2/c 1'
_atom_sites_solution_hydrogens geom
_atom_sites_solution_primary direct
_atom_sites_solution_secondary difmap
_audit_creation_method SHELXL-97
_cell_angle_alpha 90.00
_cell_angle_beta 106.1650(10)
_cell_angle_gamma 90.00
_cell_formula_units_Z 8
_cell_length_a 27.9766(16)
_cell_length_b 14.3756(8)
_cell_length_c 15.3830(9)
_cell_measurement_reflns_used 7057
_cell_measurement_temperature 100(2)
_cell_measurement_theta_max 28.29
_cell_measurement_theta_min 1.61
_cell_volume 5942.1(6)
_computing_structure_refinement 'SHELXL-97 (Sheldrick, 1997)'
_diffrn_ambient_temperature 103(2)
_diffrn_measured_fraction_theta_full 0.956
_diffrn_measured_fraction_theta_max 0.956
_diffrn_measurement_device_type 'Brucker SMART 1000 CCD'
_diffrn_radiation_monochromator graphite
_diffrn_radiation_source 'fine-focus sealed tube'
_diffrn_radiation_type MoK\a
_diffrn_radiation_wavelength 0.71073
_diffrn_reflns_av_R_equivalents 0.0325
_diffrn_reflns_av_sigmaI/netI 0.0435
_diffrn_reflns_limit_h_max 35
_diffrn_reflns_limit_h_min -34
_diffrn_reflns_limit_k_max 11
_diffrn_reflns_limit_k_min -19
_diffrn_reflns_limit_l_max 20
_diffrn_reflns_limit_l_min -17
_diffrn_reflns_number 19054
_diffrn_reflns_theta_full 28.29
_diffrn_reflns_theta_max 28.29
_diffrn_reflns_theta_min 1.61
_diffrn_standards_decay_% 95.6
_diffrn_standards_interval_time 3
_exptl_absorpt_coefficient_mu 0.773
_exptl_absorpt_correction_T_max 0.891
_exptl_absorpt_correction_T_min 0.741
_exptl_absorpt_correction_type multi-scan
_exptl_crystal_colour Orange
_exptl_crystal_density_diffrn 1.501
_exptl_crystal_density_method 'not measured'
_exptl_crystal_description Block
_exptl_crystal_F_000 2768
_exptl_crystal_size_max 0.45
_exptl_crystal_size_mid 0.45
_exptl_crystal_size_min 0.15
_refine_diff_density_max 0.629
_refine_diff_density_min -0.265
_refine_diff_density_rms 0.089
_refine_ls_extinction_method none
_refine_ls_goodness_of_fit_ref 1.014
_refine_ls_hydrogen_treatment mixed
_refine_ls_matrix_type full
_refine_ls_number_parameters 521
_refine_ls_number_reflns 7057
_refine_ls_number_restraints 30
_refine_ls_restrained_S_all 1.014
_refine_ls_R_factor_all 0.0607
_refine_ls_R_factor_gt 0.0418
_refine_ls_shift/su_max 0.115
_refine_ls_shift/su_mean 0.005
_refine_ls_structure_factor_coef Fsqd
_refine_ls_weighting_details 'calc w=1/[\s^2^(Fo^2^)+(0.0673P)^2^+4.3679P] where P=(Fo^2^+2Fc^2^)/3'
_refine_ls_weighting_scheme calc
_refine_ls_wR_factor_gt 0.1053
_refine_ls_wR_factor_ref 0.1169
_reflns_number_gt 5356
_reflns_number_total 7057
_reflns_threshold_expression >2sigma(I)
_cod_data_source_file ja6b13051_si_002.cif
_cod_data_source_block 2a
_cod_depositor_comments
;
The following automatic conversions were performed:

'_exptl_absorpt_correction_type' value 'Multi-scan' changed to
'multi-scan' according to
/home/data/users/saulius/crontab/automatic-downloads/rss-feeds/ACS/lib/dictionaries/cif_core.dic
dictionary named 'cif_core.dic' version 2.4.2 from 2011-04-26.

Automatic conversion script
Id: cif_fix_values 4973 2017-02-22 13:04:09Z antanas 
;
_cod_original_sg_symbol_H-M C2/c
_cod_database_code 4125606

loop_
_symmetry_equiv_pos_as_xyz
'x, y, z'
'-x, y, -z+1/2'
'x+1/2, y+1/2, z'
'-x+1/2, y+1/2, -z+1/2'
'-x, -y, -z'
'x, -y, z-1/2'
'-x+1/2, -y+1/2, -z'
'x+1/2, -y+1/2, z-1/2'

loop_
_atom_site_label
_atom_site_type_symbol
_atom_site_fract_x
_atom_site_fract_y
_atom_site_fract_z
_atom_site_U_iso_or_equiv
_atom_site_adp_type
_atom_site_occupancy
_atom_site_symmetry_multiplicity
_atom_site_calc_flag
_atom_site_refinement_flags
C1 C 0.13342(8) 0.13647(15) 0.52136(14) 0.0183(4) Uani 1 1 d .
C2 C 0.10801(8) 0.22181(15) 0.51781(15) 0.0186(4) Uani 1 1 d .
C3 C 0.08771(8) 0.26161(15) 0.43046(15) 0.0192(4) Uani 1 1 d .
C4 C 0.09040(9) 0.21390(16) 0.35327(16) 0.0227(5) Uani 1 1 d D
C5 C 0.11459(9) 0.12883(16) 0.35888(15) 0.0237(5) Uani 1 1 d D
C6 C 0.13650(9) 0.09068(16) 0.44352(16) 0.0219(5) Uani 1 1 d D
C7 C 0.06466(8) 0.35570(15) 0.42437(14) 0.0195(4) Uani 1 1 d .
C8 C 0.01623(8) 0.37435(16) 0.37478(15) 0.0216(5) Uani 1 1 d .
C9 C -0.00515(8) 0.46115(17) 0.36990(16) 0.0255(5) Uani 1 1 d .
C10 C 0.02243(9) 0.53411(16) 0.41708(17) 0.0267(5) Uani 1 1 d .
C11 C 0.07065(9) 0.51883(16) 0.46712(16) 0.0251(5) Uani 1 1 d .
C12 C 0.09108(8) 0.43135(16) 0.46982(15) 0.0215(5) Uani 1 1 d .
C13 C 0.22474(8) 0.09494(16) 0.66006(16) 0.0217(5) Uani 1 1 d .
C14 C 0.25492(9) 0.05316(16) 0.73926(16) 0.0248(5) Uani 1 1 d .
C15 C 0.30620(9) 0.06212(19) 0.76194(19) 0.0312(6) Uani 1 1 d D
C16 C 0.32775(10) 0.11360(19) 0.7073(2) 0.0345(6) Uani 1 1 d D
C17 C 0.29910(10) 0.1556(2) 0.6298(2) 0.0357(6) Uani 1 1 d D
C18 C 0.24789(9) 0.14642(17) 0.60647(18) 0.0269(5) Uani 1 1 d D
C19 C 0.25761(13) -0.0491(3) 0.8636(2) 0.0531(10) Uani 1 1 d D
C20 C 0.13804(9) -0.02738(15) 0.62777(14) 0.0203(5) Uani 1 1 d .
C21 C 0.08774(9) -0.04609(16) 0.61700(15) 0.0234(5) Uani 1 1 d .
C22 C 0.07029(10) -0.13721(18) 0.60914(17) 0.0302(6) Uani 1 1 d D
C23 C 0.10341(12) -0.20928(19) 0.61247(18) 0.0353(6) Uani 1 1 d D
C24 C 0.15293(12) -0.19244(18) 0.62218(19) 0.0339(6) Uani 1 1 d D
C25 C 0.17030(10) -0.10142(17) 0.62901(16) 0.0253(5) Uani 1 1 d D
C26 C 0.00843(11) 0.0160(3) 0.6198(2) 0.0397(7) Uani 1 1 d D
C27 C 0.12743(11) 0.33125(18) 0.76972(17) 0.0306(6) Uani 1 1 d D
C28 C 0.08421(10) 0.28647(17) 0.76797(17) 0.0271(5) Uani 1 1 d D
C29 C 0.07508(11) 0.2347(2) 0.84654(19) 0.0331(6) Uani 1 1 d D
C30 C 0.09472(9) 0.13586(17) 0.84814(17) 0.0247(5) Uani 1 1 d D
C31 C 0.14319(9) 0.13281(16) 0.82148(15) 0.0212(5) Uani 1 1 d D
C32 C 0.18862(9) 0.17381(19) 0.89091(17) 0.0281(5) Uani 1 1 d D
C33A C 0.20966(15) 0.2614(3) 0.8684(3) 0.0331(9) Uani 0.65 1 d PD
C33B C 0.1830(3) 0.2793(6) 0.9205(6) 0.0358(18) Uiso 0.35 1 d P
C34 C 0.17176(12) 0.3445(2) 0.8504(2) 0.0393(7) Uani 1 1 d D
O1 O 0.10296(6) 0.26240(11) 0.59067(10) 0.0229(3) Uani 1 1 d .
O2 O 0.22966(6) 0.00462(13) 0.78843(12) 0.0322(4) Uani 1 1 d .
O3 O 0.05821(6) 0.03007(12) 0.61463(12) 0.0284(4) Uani 1 1 d .
F1 F -0.01281(5) 0.30469(9) 0.33091(10) 0.0298(3) Uani 1 1 d .
F2 F -0.05257(5) 0.47470(11) 0.32213(11) 0.0397(4) Uani 1 1 d .
F3 F 0.00172(6) 0.61842(10) 0.41604(12) 0.0403(4) Uani 1 1 d .
F4 F 0.09782(6) 0.58876(10) 0.51426(11) 0.0379(4) Uani 1 1 d .
F5 F 0.13868(5) 0.42135(10) 0.51791(10) 0.0308(3) Uani 1 1 d .
P1 P 0.15711(2) 0.09408(4) 0.63547(4) 0.01755(13) Uani 1 1 d .
Ni1 Ni 0.126223(10) 0.199226(19) 0.706079(19) 0.01856(10) Uani 1 1 d .
H4 H 0.0783(9) 0.2408(17) 0.2954(16) 0.021(6) Uiso 1 1 d D
H5 H 0.1181(10) 0.0983(18) 0.3088(18) 0.027(7) Uiso 1 1 d D
H6 H 0.1540(10) 0.0344(18) 0.4488(19) 0.030(7) Uiso 1 1 d D
H15 H 0.3270(10) 0.0300(19) 0.8174(18) 0.033(7) Uiso 1 1 d D
H16 H 0.3626(10) 0.118(2) 0.722(2) 0.037(8) Uiso 1 1 d D
H17 H 0.3124(11) 0.1907(19) 0.594(2) 0.035(8) Uiso 1 1 d D
H18 H 0.2275(9) 0.1761(17) 0.5529(17) 0.022(6) Uiso 1 1 d D
H22 H 0.0343(9) -0.1446(17) 0.5978(17) 0.021(6) Uiso 1 1 d D
H23 H 0.0925(11) -0.2746(19) 0.607(2) 0.037(8) Uiso 1 1 d D
H24 H 0.1761(10) -0.2376(18) 0.6290(18) 0.027(7) Uiso 1 1 d D
H25 H 0.2041(10) -0.0903(18) 0.6353(19) 0.032(7) Uiso 1 1 d D
H27 H 0.1263(10) 0.371(2) 0.7146(19) 0.039(8) Uiso 1 1 d D
H28 H 0.0553(10) 0.2943(18) 0.7165(19) 0.032(8) Uiso 1 1 d D
H31 H 0.1519(9) 0.0688(16) 0.8128(17) 0.017(6) Uiso 1 1 d D
H191 H 0.2792(11) -0.0967(19) 0.842(2) 0.041(8) Uiso 1 1 d D
H192 H 0.2751(14) 0.001(2) 0.907(3) 0.073(13) Uiso 1 1 d D
H193 H 0.2334(13) -0.087(2) 0.878(2) 0.058(11) Uiso 1 1 d D
H261 H -0.0086(11) -0.019(2) 0.573(2) 0.038(8) Uiso 1 1 d D
H262 H 0.0081(13) -0.022(2) 0.668(2) 0.052(10) Uiso 1 1 d D
H263 H -0.0066(12) 0.078(2) 0.616(2) 0.046(9) Uiso 1 1 d D
H291 H 0.0910(11) 0.265(2) 0.906(2) 0.044(8) Uiso 1 1 d D
H292 H 0.0398(11) 0.234(2) 0.842(2) 0.060(10) Uiso 1 1 d D
H301 H 0.0993(9) 0.1049(17) 0.9076(17) 0.026(7) Uiso 1 1 d D
H302 H 0.0710(10) 0.0995(19) 0.805(2) 0.037(8) Uiso 1 1 d D
H321 H 0.2173(14) 0.130(3) 0.907(3) 0.087(13) Uiso 1 1 d D
H322 H 0.1843(15) 0.172(3) 0.947(2) 0.076(12) Uiso 1 1 d D
H331 H 0.2221(15) 0.257(3) 0.815(3) 0.034(11) Uiso 0.65 1 d PD
H332 H 0.2363(17) 0.277(4) 0.924(3) 0.061(16) Uiso 0.65 1 d PD
H341 H 0.1897(14) 0.395(2) 0.841(3) 0.074(12) Uiso 1 1 d D
H342 H 0.159(2) 0.352(4) 0.906(3) 0.13(2) Uiso 1 1 d D

loop_
_atom_site_aniso_label
_atom_site_aniso_U_11
_atom_site_aniso_U_22
_atom_site_aniso_U_33
_atom_site_aniso_U_23
_atom_site_aniso_U_13
_atom_site_aniso_U_12
C1 0.0194(11) 0.0198(11) 0.0142(10) 0.0022(8) 0.0024(8) -0.0002(8)
C2 0.0195(11) 0.0188(11) 0.0162(11) 0.0004(8) 0.0031(8) -0.0019(8)
C3 0.0197(11) 0.0184(11) 0.0179(11) 0.0021(8) 0.0025(8) -0.0008(8)
C4 0.0276(12) 0.0238(12) 0.0145(11) 0.0024(9) 0.0023(9) -0.0005(9)
C5 0.0338(13) 0.0232(12) 0.0140(11) -0.0028(9) 0.0061(9) -0.0002(10)
C6 0.0257(12) 0.0195(11) 0.0203(11) 0.0002(9) 0.0060(9) 0.0020(9)
C7 0.0212(11) 0.0220(11) 0.0144(10) 0.0033(8) 0.0035(8) -0.0014(9)
C8 0.0218(11) 0.0241(12) 0.0177(11) 0.0014(9) 0.0037(9) -0.0047(9)
C9 0.0190(11) 0.0338(14) 0.0223(12) 0.0075(10) 0.0033(9) 0.0038(10)
C10 0.0332(13) 0.0201(12) 0.0297(13) 0.0063(10) 0.0134(11) 0.0073(10)
C11 0.0323(13) 0.0197(11) 0.0228(12) -0.0005(9) 0.0069(10) -0.0043(10)
C12 0.0217(11) 0.0222(11) 0.0188(11) 0.0021(9) 0.0026(9) -0.0009(9)
C13 0.0204(11) 0.0227(11) 0.0214(11) -0.0061(9) 0.0047(9) 0.0043(9)
C14 0.0233(12) 0.0273(12) 0.0226(12) -0.0043(10) 0.0046(9) 0.0057(10)
C15 0.0221(12) 0.0340(14) 0.0317(14) -0.0074(11) -0.0022(10) 0.0095(10)
C16 0.0179(12) 0.0367(15) 0.0466(17) -0.0109(12) 0.0052(11) -0.0002(10)
C17 0.0285(14) 0.0328(15) 0.0480(17) -0.0041(13) 0.0143(12) -0.0070(11)
C18 0.0254(12) 0.0255(13) 0.0292(13) -0.0027(10) 0.0069(10) -0.0008(10)
C19 0.0378(18) 0.082(3) 0.0384(19) 0.0298(19) 0.0096(15) 0.0236(18)
C20 0.0267(12) 0.0194(11) 0.0141(10) 0.0014(8) 0.0046(9) 0.0021(9)
C21 0.0301(12) 0.0273(12) 0.0126(10) 0.0004(9) 0.0059(9) 0.0015(10)
C22 0.0380(15) 0.0323(14) 0.0218(12) -0.0041(10) 0.0110(11) -0.0113(11)
C23 0.0585(19) 0.0255(13) 0.0263(14) -0.0028(10) 0.0189(13) -0.0102(12)
C24 0.0551(18) 0.0209(13) 0.0299(14) 0.0061(10) 0.0190(13) 0.0094(12)
C25 0.0316(13) 0.0229(12) 0.0232(12) 0.0030(9) 0.0106(10) 0.0040(10)
C26 0.0253(14) 0.061(2) 0.0331(16) -0.0043(15) 0.0079(12) -0.0002(14)
C27 0.0488(16) 0.0203(12) 0.0233(13) 0.0005(10) 0.0110(11) 0.0023(11)
C28 0.0338(14) 0.0233(12) 0.0238(13) -0.0004(9) 0.0076(11) 0.0094(10)
C29 0.0363(15) 0.0344(15) 0.0332(15) -0.0004(12) 0.0171(12) 0.0060(12)
C30 0.0270(12) 0.0263(12) 0.0231(12) 0.0017(10) 0.0106(10) -0.0004(10)
C31 0.0249(12) 0.0226(12) 0.0158(11) 0.0020(9) 0.0049(9) 0.0009(9)
C32 0.0259(13) 0.0355(14) 0.0193(12) -0.0011(10) 0.0001(10) 0.0015(11)
C33A 0.029(2) 0.045(2) 0.023(2) -0.0012(18) 0.0023(16) -0.0122(18)
C34 0.0509(18) 0.0292(15) 0.0350(16) -0.0044(12) 0.0075(13) -0.0135(13)
O1 0.0300(9) 0.0213(8) 0.0165(8) 0.0015(6) 0.0052(7) 0.0077(7)
O2 0.0247(9) 0.0480(12) 0.0225(9) 0.0097(8) 0.0039(7) 0.0140(8)
O3 0.0212(8) 0.0323(10) 0.0309(10) -0.0018(7) 0.0060(7) 0.0027(7)
F1 0.0226(7) 0.0333(8) 0.0288(8) -0.0024(6) -0.0007(6) -0.0064(6)
F2 0.0243(8) 0.0444(9) 0.0447(10) 0.0101(7) 0.0005(7) 0.0108(7)
F3 0.0460(10) 0.0261(8) 0.0506(10) 0.0082(7) 0.0163(8) 0.0139(7)
F4 0.0471(9) 0.0223(8) 0.0408(9) -0.0049(6) 0.0063(7) -0.0057(7)
F5 0.0232(7) 0.0296(8) 0.0322(8) -0.0018(6) -0.0045(6) -0.0026(6)
P1 0.0192(3) 0.0181(3) 0.0146(3) 0.0015(2) 0.0036(2) 0.0030(2)
Ni1 0.02237(16) 0.01869(16) 0.01425(15) 0.00104(11) 0.00449(11) 0.00367(11)

loop_
_atom_type_symbol
_atom_type_description
_atom_type_scat_dispersion_real
_atom_type_scat_dispersion_imag
_atom_type_scat_source
C C 0.0033 0.0016 'International Tables Vol C Tables 4.2.6.8 and 6.1.1.4'
H H 0.0000 0.0000 'International Tables Vol C Tables 4.2.6.8 and 6.1.1.4'
O O 0.0106 0.0060 'International Tables Vol C Tables 4.2.6.8 and 6.1.1.4'
F F 0.0171 0.0103 'International Tables Vol C Tables 4.2.6.8 and 6.1.1.4'
P P 0.1023 0.0942 'International Tables Vol C Tables 4.2.6.8 and 6.1.1.4'
Ni Ni 0.3393 1.1124 'International Tables Vol C Tables 4.2.6.8 and 6.1.1.4'

loop_
_geom_angle_atom_site_label_1
_geom_angle_atom_site_label_2
_geom_angle_atom_site_label_3
_geom_angle
C6 C1 C2 122.0(2)
C6 C1 P1 125.81(17)
C2 C1 P1 112.12(16)
O1 C2 C1 121.93(19)
O1 C2 C3 121.3(2)
C1 C2 C3 116.73(19)
C4 C3 C2 120.3(2)
C4 C3 C7 121.27(19)
C2 C3 C7 118.39(19)
C5 C4 C3 121.5(2)
C6 C5 C4 119.1(2)
C5 C6 C1 120.3(2)
C8 C7 C12 115.3(2)
C8 C7 C3 123.4(2)
C12 C7 C3 121.2(2)
F1 C8 C9 117.0(2)
F1 C8 C7 119.6(2)
C9 C8 C7 123.3(2)
F2 C9 C8 120.7(2)
F2 C9 C10 120.0(2)
C8 C9 C10 119.2(2)
F3 C10 C11 120.4(2)
F3 C10 C9 120.2(2)
C11 C10 C9 119.4(2)
F4 C11 C10 120.2(2)
F4 C11 C12 119.9(2)
C10 C11 C12 119.9(2)
F5 C12 C11 117.1(2)
F5 C12 C7 120.1(2)
C11 C12 C7 122.8(2)
C18 C13 C14 118.2(2)
C18 C13 P1 120.45(18)
C14 C13 P1 120.93(18)
O2 C14 C15 124.7(2)
O2 C14 C13 114.8(2)
C15 C14 C13 120.5(2)
C16 C15 C14 119.7(2)
C17 C16 C15 121.0(2)
C16 C17 C18 119.6(3)
C17 C18 C13 121.0(2)
C25 C20 C21 118.8(2)
C25 C20 P1 123.75(19)
C21 C20 P1 117.38(17)
O3 C21 C22 123.9(2)
O3 C21 C20 115.5(2)
C22 C21 C20 120.6(2)
C23 C22 C21 119.2(3)
C24 C23 C22 121.2(2)
C23 C24 C25 119.7(3)
C24 C25 C20 120.5(2)
C28 C27 C34 126.9(2)
C28 C27 Ni1 70.73(14)
C34 C27 Ni1 113.35(19)
C27 C28 C29 124.6(2)
C27 C28 Ni1 71.84(15)
C29 C28 Ni1 107.98(16)
C28 C29 C30 109.5(2)
C29 C30 C31 111.6(2)
C30 C31 C32 115.4(2)
C30 C31 Ni1 102.78(15)
C32 C31 Ni1 112.95(16)
C33A C32 C31 118.3(2)
C33A C32 C33B 48.3(3)
C31 C32 C33B 115.7(3)
C33B C33A C32 71.3(4)
C33B C33A C34 57.9(4)
C32 C33A C34 113.5(3)
C33A C33B C34 72.1(5)
C33A C33B C32 60.4(4)
C34 C33B C32 115.8(6)
C33B C34 C27 120.6(4)
C33B C34 C33A 50.0(4)
C27 C34 C33A 114.2(3)
C2 O1 Ni1 119.20(14)
C14 O2 C19 118.3(2)
C21 O3 C26 118.4(2)
C1 P1 C20 103.86(10)
C1 P1 C13 106.20(11)
C20 P1 C13 106.76(11)
C1 P1 Ni1 99.32(7)
C20 P1 Ni1 123.30(8)
C13 P1 Ni1 115.16(7)
O1 Ni1 C31 174.66(8)
O1 Ni1 C28 92.72(8)
C31 Ni1 C28 84.59(10)
O1 Ni1 C27 87.81(8)
C31 Ni1 C27 92.81(10)
C28 Ni1 C27 37.43(10)
O1 Ni1 P1 86.96(5)
C31 Ni1 P1 94.84(7)
C28 Ni1 P1 169.49(8)
C27 Ni1 P1 152.90(8)

loop_
_geom_bond_atom_site_label_1
_geom_bond_atom_site_label_2
_geom_bond_distance
C1 C6 1.390(3)
C1 C2 1.411(3)
C1 P1 1.801(2)
C2 O1 1.306(3)
C2 C3 1.425(3)
C3 C4 1.391(3)
C3 C7 1.490(3)
C4 C5 1.389(3)
C5 C6 1.388(3)
C7 C8 1.383(3)
C7 C12 1.389(3)
C8 F1 1.347(3)
C8 C9 1.377(3)
C9 F2 1.340(3)
C9 C10 1.382(4)
C10 F3 1.342(3)
C10 C11 1.372(4)
C11 F4 1.344(3)
C11 C12 1.377(3)
C12 F5 1.339(3)
C13 C18 1.394(3)
C13 C14 1.409(3)
C13 P1 1.823(2)
C14 O2 1.362(3)
C14 C15 1.385(3)
C15 C16 1.378(4)
C16 C17 1.377(4)
C17 C18 1.383(4)
C19 O2 1.429(3)
C20 C25 1.392(3)
C20 C21 1.396(3)
C20 P1 1.820(2)
C21 O3 1.366(3)
C21 C22 1.391(3)
C22 C23 1.381(4)
C23 C24 1.373(4)
C24 C25 1.389(4)
C26 O3 1.431(3)
C27 C28 1.364(4)
C27 C34 1.502(4)
C27 Ni1 2.132(3)
C28 C29 1.501(4)
C28 Ni1 2.118(2)
C29 C30 1.521(4)
C30 C31 1.523(3)
C31 C32 1.532(3)
C31 Ni1 1.954(2)
C32 C33A 1.471(5)
C32 C33B 1.603(9)
C33A C33B 1.264(9)
C33A C34 1.570(6)
C33B C34 1.398(9)
O1 Ni1 1.9383(16)
P1 Ni1 2.1757(6)
